data_4110103
loop_
_publ_author_name
'Reiji Kumai'
'Sachio Horiuchi'
'Hajime Sagayama'
'Taka-hisa Arima'
'Masashi Watanabe'
'Yukio Noda'
'Yoshinori Tokura'

_publ_contact_author_email r-kumai@aist.go.jp
_publ_contact_author_fax +81-29-861-2586
_publ_contact_author_name 'Dr. Reiji KUMAI'
_publ_contact_author_phone +81-29-861-2581
_publ_section_title
;
 Structural Assignment of Polarization in Hydrogen-Bonded Supramolecular
 Ferroelectrics
;
_journal_name_full 'Journal of the American Chemical Society'
_journal_page_first 12920
_journal_page_last 12921
_journal_paper_doi 10.1021/ja075406r
_journal_volume 129
_journal_year 2007
_chemical_formula_moiety 'C12 H8 N2, C6 H2 Cl2 O4'
_chemical_formula_sum 'C18 H10 Cl2 N2 O4'
_chemical_formula_weight 389.19
_chemical_name_common
;
 Phenazine-Chloranilicacid
;
_chemical_name_systematic
; 
 Phenazine-Chloranilicacid
;
_space_group_IT_number 14
_symmetry_cell_setting monoclinic
_symmetry_space_group_name_Hall '-P 2yn'
_symmetry_space_group_name_H-M 'P 1 21/n 1'
_atom_sites_solution_hydrogens geom
_atom_sites_solution_primary direct
_atom_sites_solution_secondary difmap
_audit_creation_method 'SHELXL-97 and manual editing'
_cell_angle_alpha 90.00
_cell_angle_beta 107.83(4)
_cell_angle_gamma 90.00
_cell_formula_units_Z 2
_cell_length_a 12.422(6)
_cell_length_b 3.849(6)
_cell_length_c 16.981(12)
_cell_measurement_reflns_used 20
_cell_measurement_temperature 300(2)
_cell_volume 772.9(14)
_computing_cell_refinement 'MXC (MAC Science)'
_computing_data_collection 'MXC (MAC Science)'
_computing_data_reduction 'manual reduction'
_computing_molecular_graphics 'ORTEP-3 for Windows (Farrugia, 1998)'
_computing_publication_material 'SHELXL-97 (Sheldrick, 1997)'
_computing_structure_refinement 'SHELXL-97 (Sheldrick, 1997)'
_computing_structure_solution 'not used'
_diffrn_ambient_temperature 300(2)
_diffrn_measured_fraction_theta_full 0.335
_diffrn_measured_fraction_theta_max 0.335
_diffrn_measurement_device_type 'FONDER (Noda et al, 2001)'
_diffrn_measurement_method '2\q-\w and \w fix'
_diffrn_radiation_monochromator Si
_diffrn_radiation_probe neutron
_diffrn_radiation_source 'JAERI JRR-3M reactor'
_diffrn_radiation_type Neutron
_diffrn_radiation_wavelength 1.24300
_diffrn_reflns_av_R_equivalents 0.0332
_diffrn_reflns_av_sigmaI/netI 0.0915
_diffrn_reflns_limit_h_max 0
_diffrn_reflns_limit_h_min -14
_diffrn_reflns_limit_k_max 0
_diffrn_reflns_limit_k_min -4
_diffrn_reflns_limit_l_max 19
_diffrn_reflns_limit_l_min -19
_diffrn_reflns_number 746
_diffrn_reflns_theta_full 59.49
_diffrn_reflns_theta_max 59.49
_diffrn_reflns_theta_min 4.24
_exptl_absorpt_coefficient_mu 0.009
_exptl_absorpt_correction_T_max 0.95
_exptl_absorpt_correction_T_min 0.86
_exptl_absorpt_correction_type numerical
_exptl_absorpt_process_details DABEX
_exptl_crystal_colour black
_exptl_crystal_density_diffrn 1.672
_exptl_crystal_description needle
_exptl_crystal_F_000 287
_exptl_crystal_size_max 7.0
_exptl_crystal_size_mid 1.0
_exptl_crystal_size_min 0.5
_refine_diff_density_max 0.802
_refine_diff_density_min -0.822
_refine_diff_density_rms 0.219
_refine_ls_extinction_coef 0.0151(16)
_refine_ls_extinction_expression Fc^*^=kFc[1+0.001xFc^2^\l^3^/sin(2\q)]^-1/4^
_refine_ls_extinction_method SHELXL
_refine_ls_goodness_of_fit_ref 1.008
_refine_ls_hydrogen_treatment mixed
_refine_ls_matrix_type full
_refine_ls_number_parameters 164
_refine_ls_number_reflns 725
_refine_ls_number_restraints 0
_refine_ls_restrained_S_all 1.008
_refine_ls_R_factor_all 0.0659
_refine_ls_R_factor_gt 0.0531
_refine_ls_shift/su_max 0.000
_refine_ls_shift/su_mean 0.000
_refine_ls_structure_factor_coef Fsqd
_refine_ls_weighting_details 'calc w=1/[\s^2^(Fo^2^)+(0.0337P)^2^+27.7848P] where P=(Fo^2^+2Fc^2^)/3'
_refine_ls_weighting_scheme calc
_refine_ls_wR_factor_gt 0.1134
_refine_ls_wR_factor_ref 0.1285
_reflns_number_gt 660
_reflns_number_total 725
_reflns_threshold_expression >2sigma(I)
_cod_data_source_file ja075406rsi20070720_030907_1.cif
_cod_data_source_block Phz-H2ca_300K
_cod_original_sg_symbol_H-M 'P 21/n'
_cod_database_code 4110103

loop_
_symmetry_equiv_pos_as_xyz
'x, y, z'
'-x+1/2, y+1/2, -z+1/2'
'-x, -y, -z'
'x-1/2, -y-1/2, z-1/2'

loop_
_atom_site_label
_atom_site_type_symbol
_atom_site_fract_x
_atom_site_fract_y
_atom_site_fract_z
_atom_site_U_iso_or_equiv
_atom_site_adp_type
_atom_site_occupancy
_atom_site_symmetry_multiplicity
_atom_site_calc_flag
Cl1 Cl 0.3562(4) 0.7958(14) 0.3264(3) 0.0340(11) Uani 1 1 d
O2 O 0.6062(5) 0.819(3) 0.4056(5) 0.041(2) Uani 1 1 d
O3 O 0.2681(5) 0.453(2) 0.4489(5) 0.0346(18) Uani 1 1 d
N1 N 0.1041(3) 0.1298(13) 0.4966(2) 0.0275(11) Uani 1 1 d
C1 C 0.5542(4) 0.6681(19) 0.4463(3) 0.0258(13) Uani 1 1 d
C2 C 0.0744(4) 0.1588(17) 0.5655(3) 0.0220(12) Uani 1 1 d
C3 C 0.0317(4) -0.0280(17) 0.4303(3) 0.0224(12) Uani 1 1 d
C4 C 0.3796(4) 0.4788(18) 0.4703(3) 0.0248(13) Uani 1 1 d
C5 C 0.4321(4) 0.6335(18) 0.4209(3) 0.0241(13) Uani 1 1 d
C6 C 0.1497(5) 0.328(2) 0.6362(4) 0.0297(14) Uani 1 1 d
C7 C 0.1196(5) 0.350(2) 0.7071(3) 0.0333(15) Uani 1 1 d
C8 C 0.0589(5) -0.0662(17) 0.3552(4) 0.0270(15) Uani 1 1 d
C9 C 0.0156(5) 0.217(2) 0.7112(4) 0.0371(17) Uani 1 1 d
H1 H -0.0040(12) 0.253(5) 0.7696(9) 0.055(4) Uani 1 1 d
H2 H 0.1771(13) 0.484(6) 0.7615(10) 0.063(4) Uani 1 1 d
H3 H 0.2288(10) 0.422(4) 0.6310(8) 0.049(4) Uani 1 1 d
H4 H 0.1386(10) 0.031(5) 0.3544(9) 0.057(4) Uani 1 1 d
H5 H 0.2363(15) 0.323(6) 0.4841(11) 0.066(4) Uani 1 1 d

loop_
_atom_site_aniso_label
_atom_site_aniso_U_11
_atom_site_aniso_U_22
_atom_site_aniso_U_33
_atom_site_aniso_U_23
_atom_site_aniso_U_13
_atom_site_aniso_U_12
Cl1 0.032(2) 0.043(3) 0.0263(19) 0.006(2) 0.0076(16) 0.005(2)
O2 0.023(3) 0.060(6) 0.044(4) 0.018(4) 0.015(3) -0.002(4)
O3 0.021(3) 0.049(5) 0.033(4) 0.000(3) 0.006(3) -0.005(3)
N1 0.0151(17) 0.040(3) 0.026(2) -0.0016(18) 0.0043(14) -0.0025(18)
C1 0.021(2) 0.033(4) 0.025(3) 0.002(3) 0.0088(19) -0.003(3)
C2 0.017(2) 0.024(3) 0.025(3) 0.003(2) 0.0060(18) -0.006(2)
C3 0.021(2) 0.021(3) 0.024(3) -0.001(2) 0.0055(19) 0.005(2)
C4 0.015(2) 0.033(4) 0.027(3) 0.001(3) 0.006(2) -0.007(2)
C5 0.018(2) 0.035(4) 0.021(3) -0.001(2) 0.0068(17) -0.006(2)
C6 0.023(3) 0.030(4) 0.034(3) -0.008(3) 0.007(2) -0.003(3)
C7 0.030(3) 0.044(4) 0.022(3) -0.010(3) 0.002(2) 0.001(3)
C8 0.023(3) 0.034(4) 0.026(3) -0.003(2) 0.012(2) -0.003(2)
C9 0.032(3) 0.050(5) 0.030(3) -0.005(3) 0.011(2) 0.003(3)
H1 0.058(8) 0.066(12) 0.046(7) -0.008(7) 0.024(6) -0.009(7)
H2 0.061(8) 0.082(12) 0.045(7) -0.022(8) 0.016(6) -0.019(8)
H3 0.031(6) 0.051(10) 0.052(7) -0.009(6) -0.004(5) -0.021(6)
H4 0.032(7) 0.091(13) 0.054(8) -0.001(8) 0.020(6) -0.011(7)
H5 0.065(10) 0.057(11) 0.066(10) 0.011(9) 0.008(8) 0.000(9)

loop_
_atom_type_symbol
_atom_type_description
_atom_type_scat_dispersion_real
_atom_type_scat_dispersion_imag
_atom_type_scat_source
C C 0.0000 0.0000 'International Tables Vol C Tables 4.2.6.8 and 6.1.1.4'
H H 0.0000 0.0000 'International Tables Vol C Tables 4.2.6.8 and 6.1.1.4'
N N 0.0000 0.0000 'International Tables Vol C Tables 4.2.6.8 and 6.1.1.4'
O O 0.0000 0.0000 'International Tables Vol C Tables 4.2.6.8 and 6.1.1.4'
Cl Cl 0.0000 0.0000 'International Tables Vol C Tables 4.2.6.8 and 6.1.1.4'

loop_
_geom_angle_atom_site_label_1
_geom_angle_atom_site_label_2
_geom_angle_atom_site_label_3
_geom_angle
_geom_angle_site_symmetry_1
_geom_angle_site_symmetry_3
_geom_angle_publ_flag
C2 N1 C3 118.4(4) . . no
O2 C1 C4 118.4(4) . 3_666 no
O2 C1 C5 124.0(5) . . no
C4 C1 C5 117.6(5) 3_666 . no
N1 C2 C3 121.3(4) . 3_556 no
N1 C2 C6 119.2(5) . . no
C3 C2 C6 119.5(5) 3_556 . no
N1 C3 C2 120.3(4) . 3_556 no
N1 C3 C8 120.9(4) . . no
C2 C3 C8 118.9(4) 3_556 . no
O3 C4 C1 116.9(5) . 3_666 no
O3 C4 C5 121.8(5) . . no
C1 C4 C5 121.3(4) 3_666 . no
Cl1 C5 C1 118.1(4) . . no
Cl1 C5 C4 120.8(4) . . no
C1 C5 C4 121.1(4) . . no
C2 C6 C7 118.8(5) . . no
C6 C7 C9 121.5(5) . . no
C3 C8 C9 120.1(6) . 3_556 no
C7 C9 C8 121.2(6) . 3_556 no
C4 O3 H5 117.8(11) . . no
C2 C6 H3 117.5(9) . . no
C7 C6 H3 123.6(9) . . no
C6 C7 H2 118.9(11) . . no
C9 C7 H2 119.6(11) . . no
C3 C8 H4 116.9(9) . . no
C9 C8 H4 122.9(10) 3_556 . no
C7 C9 H1 117.2(9) . . no
C8 C9 H1 121.5(9) 3_556 . no

loop_
_geom_bond_atom_site_label_1
_geom_bond_atom_site_label_2
_geom_bond_distance
_geom_bond_site_symmetry_2
_geom_bond_publ_flag
Cl1 C5 1.711(6) . no
O2 C1 1.227(11) . no
O3 C4 1.324(7) . no
N1 C2 1.335(6) . no
N1 C3 1.351(5) . no
C1 C4 1.513(6) 3_666 no
C1 C5 1.450(6) . no
C2 C3 1.433(7) 3_556 no
C2 C6 1.433(7) . no
C3 C8 1.423(9) . no
C4 C5 1.349(8) . no
C6 C7 1.368(9) . no
C7 C9 1.411(9) . no
C8 C9 1.351(8) 3_556 no
O3 H5 0.95(2) . no
C6 H3 1.076(15) . no
C7 H2 1.107(17) . no
C8 H4 1.062(15) . no
C9 H1 1.100(18) . no
